data_9004157
loop_
_publ_author_name
'Mumme, W. G.'

_publ_section_title
;
 The crystal structure of nordstromite CuPb3Bi7(S,Se)14, from Falun,
 Sweden: A member of the junoite homologous series
;
_journal_name_full 'The Canadian Mineralogist'
_journal_page_first 343
_journal_page_last 352
_journal_volume 18
_journal_year 1980
_chemical_compound_source 'Falun, Sweden'
_chemical_formula_sum 'Bi7.92 Cu Pb2.08 S10.8 Se3.2'
_chemical_name_mineral Nordstromite
_space_group_IT_number 11
_symmetry_space_group_name_Hall '-P 2yb'
_symmetry_space_group_name_H-M 'P 1 21/m 1'
_cell_angle_alpha 90
_cell_angle_beta 94.3
_cell_angle_gamma 90
_cell_formula_units_Z 2
_cell_length_a 17.97
_cell_length_b 4.11
_cell_length_c 17.62
_cell_volume 1297.692
_database_code_amcsd 0005180
_exptl_crystal_density_diffrn 7.034
_cod_original_formula_sum 'Bi7.92 Pb2.08 Cu S10.8 Se3.2'
_cod_database_code 9004157

loop_
_space_group_symop_operation_xyz
x,y,z
x,1/2-y,z
-x,1/2+y,-z
-x,-y,-z

loop_
_atom_site_aniso_label
_atom_site_aniso_U_11
_atom_site_aniso_U_22
_atom_site_aniso_U_33
_atom_site_aniso_U_12
_atom_site_aniso_U_13
_atom_site_aniso_U_23
BiMe1 0.03741 0.04416 0.04223 0.00000 0.00160 0.00000
PbMe1 0.03741 0.04416 0.04223 0.00000 0.00160 0.00000
PbMe2 0.04880 0.03808 0.05474 0.00000 0.00638 0.00000
BiMe3 0.03253 0.04185 0.03597 0.00000 0.00160 0.00000
BiMe4 0.03416 0.05109 0.03597 0.00000 0.00160 0.00000
BiMe5 0.04067 0.04322 0.05005 0.00000 -0.00319 0.00000
BiMe6 0.03416 0.05417 0.03597 0.00000 -0.00160 0.00000
PbMe6 0.03416 0.05417 0.03597 0.00000 -0.00160 0.00000
BiMe7 0.04230 0.04399 0.03910 0.00000 0.00160 0.00000
BiMe8 0.03904 0.03911 0.03597 0.00000 0.00160 0.00000
PbMe8 0.03904 0.03911 0.03597 0.00000 0.00160 0.00000
BiMe9 0.05531 0.04724 0.03597 0.00000 0.00319 0.00000
PbMe9 0.05531 0.04724 0.03597 0.00000 0.00319 0.00000
BiMe10 0.04555 0.03859 0.05005 0.00000 -0.00479 0.00000
Cu1 0.05368 0.07240 0.06882 0.00000 0.00479 0.00000
S1 0.04880 0.00745 0.05318 0.00000 0.00479 0.00000
S2 0.02765 0.01301 0.04692 0.00000 -0.00160 0.00000
S3 0.02440 0.02867 0.03128 0.00000 -0.00479 0.00000
S4 0.05206 0.05665 0.03910 0.00000 0.00319 0.00000
Se4 0.05206 0.05665 0.03910 0.00000 0.00319 0.00000
S5 0.01952 0.03004 0.02815 0.00000 -0.00319 0.00000
S6 0.03904 0.02747 0.05005 0.00000 -0.00160 0.00000
Se6 0.03904 0.02747 0.05005 0.00000 -0.00160 0.00000
S7 0.02765 0.04125 0.01408 0.00000 -0.00160 0.00000
S8 0.06995 0.00907 0.03284 0.00000 0.00319 0.00000
S9 0.02928 0.03346 0.04692 0.00000 -0.00160 0.00000
Se9 0.02928 0.03346 0.04692 0.00000 -0.00160 0.00000
S10 0.03904 0.03363 0.02033 0.00000 -0.02233 0.00000
S11 0.03091 0.03201 0.03284 0.00000 -0.00319 0.00000
S12 0.04230 0.08455 0.05474 0.00000 0.00160 0.00000
Se12 0.04230 0.08455 0.05474 0.00000 0.00160 0.00000
S13_1 0.06019 0.06512 0.07507 0.00000 -0.01436 0.00000
S13_2 0.06019 0.06512 0.07507 0.00000 -0.01436 0.00000
S14 0.02765 0.07574 0.04066 0.00000 -0.00479 0.00000

loop_
_atom_site_label
_atom_site_fract_x
_atom_site_fract_y
_atom_site_fract_z
_atom_site_occupancy
BiMe1 0.09090 0.25000 0.05400 0.73000
PbMe1 0.09090 0.25000 0.05400 0.27000
PbMe2 0.32680 0.25000 0.04410 1.00000
BiMe3 0.21330 0.75000 0.22380 1.00000
BiMe4 0.45210 0.75000 0.23640 1.00000
BiMe5 0.04960 0.25000 0.39470 1.00000
BiMe6 0.32100 0.25000 0.40600 0.73000
PbMe6 0.32100 0.25000 0.40600 0.27000
BiMe7 0.15190 0.25000 0.61210 1.00000
BiMe8 0.43770 0.75000 0.58180 0.73000
PbMe8 0.43770 0.75000 0.58180 0.27000
BiMe9 0.10710 0.75000 0.81400 0.73000
PbMe9 0.10710 0.75000 0.81400 0.27000
BiMe10 0.31340 0.25000 0.81220 1.00000
Cu1 0.47860 0.75000 0.93050 1.00000
S1 0.00160 0.25000 0.91210 1.00000
S2 0.21130 0.75000 0.07090 1.00000
S3 0.45720 0.75000 0.08630 1.00000
S4 0.11060 0.25000 0.21870 0.20000
Se4 0.11060 0.25000 0.21870 0.80000
S5 0.33180 0.25000 0.22530 1.00000
S6 0.21670 0.75000 0.39690 0.20000
Se6 0.21670 0.75000 0.39690 0.80000
S7 0.44390 0.75000 0.41060 1.00000
S8 0.07280 0.75000 0.52450 1.00000
S9 0.32620 0.25000 0.56700 0.20000
Se9 0.32620 0.25000 0.56700 0.80000
S10 0.03990 0.25000 0.69190 1.00000
S11 0.21310 0.75000 0.71280 1.00000
S12 0.43820 0.75000 0.73710 0.20000
Se12 0.43820 0.75000 0.73710 0.80000
S13_1 0.18850 0.25000 0.88930 0.20000
S13_2 0.18850 0.25000 0.88930 0.80000
S14 0.35260 0.75000 0.91570 1.00000

loop_
_cod_changelog_entry_id
_cod_changelog_entry_author
_cod_changelog_entry_date
_cod_changelog_entry_text
1
;cod-tools version 3.10.1
Id: cif_fix_AMCSD_atom_labels 10224 2024-08-07 11:09:31Z saulius
;
2024-08-07T19:39:09+03:00
;Changed the following '_atom_site_label' values:
the first duplicated label 'S13'  converted to 'S13_1'
duplicated label 'S13' at index 32 converted to 'S13_2'
;

loop_
_cod_related_entry_id
_cod_related_entry_database
_cod_related_entry_code
1 AMCSD 0005180
